data_4346697
loop_
_publ_author_name
'Mei, Lei'
'Wu, Qun-yan'
'An, Shu-wen'
'Gao, Zeng-qiang'
'Chai, Zhi-fang'
'Shi, Wei-qun'

_publ_section_title
;
 Silver Ion-Mediated Heterometallic Three-Fold Interpenetrating
 Uranyl-Organic Framework.
;
_journal_issue 22
_journal_name_full 'Inorganic chemistry'
_journal_page_first 10934
_journal_page_last 10945
_journal_paper_doi 10.1021/acs.inorgchem.5b01988
_journal_volume 54
_journal_year 2015
_chemical_formula_sum 'C36 H16 Ag2 Cl12 N6 O18 U2'
_chemical_formula_weight 1937.75
_space_group_IT_number 14
_space_group_name_Hall '-P 2ybc'
_space_group_name_H-M_alt 'P 1 21/c 1'
_symmetry_cell_setting monoclinic
_symmetry_space_group_name_H-M 'P 1 21/c 1'
_atom_sites_solution_hydrogens geom
_atom_sites_solution_primary direct
_atom_sites_solution_secondary difmap
_audit_creation_method SHELXL-97
_cell_angle_alpha 90.00
_cell_angle_beta 107.7230(10)
_cell_angle_gamma 90.00
_cell_formula_units_Z 4
_cell_length_a 30.8827(12)
_cell_length_b 8.0912(3)
_cell_length_c 21.0669(8)
_cell_measurement_temperature 296(2)
_cell_volume 5014.3(3)
_computing_structure_refinement 'SHELXL-97 (Sheldrick, 1997)'
_computing_structure_solution 'SHELXS-97 (Sheldrick, 1990)'
_diffrn_ambient_temperature 296(2)
_diffrn_measured_fraction_theta_full 0.997
_diffrn_measured_fraction_theta_max 0.997
_diffrn_measurement_device_type CCD
_diffrn_radiation_monochromator graphite
_diffrn_radiation_source 'fine-focus sealed tube'
_diffrn_radiation_type MoK\a
_diffrn_radiation_wavelength 0.71073
_diffrn_reflns_av_R_equivalents 0.0472
_diffrn_reflns_av_sigmaI/netI 0.0502
_diffrn_reflns_limit_h_max 36
_diffrn_reflns_limit_h_min -36
_diffrn_reflns_limit_k_max 9
_diffrn_reflns_limit_k_min -9
_diffrn_reflns_limit_l_max 16
_diffrn_reflns_limit_l_min -25
_diffrn_reflns_number 28218
_diffrn_reflns_theta_full 25.12
_diffrn_reflns_theta_max 25.12
_diffrn_reflns_theta_min 0.69
_exptl_absorpt_coefficient_mu 7.928
_exptl_crystal_colour yellowish-green
_exptl_crystal_density_diffrn 2.567
_exptl_crystal_density_method 'not measured'
_exptl_crystal_description block
_exptl_crystal_F_000 3600
_refine_diff_density_max 0.558
_refine_diff_density_min -0.885
_refine_diff_density_rms 0.134
_refine_ls_extinction_method none
_refine_ls_goodness_of_fit_ref 1.009
_refine_ls_hydrogen_treatment mixed
_refine_ls_matrix_type full
_refine_ls_number_parameters 701
_refine_ls_number_reflns 8925
_refine_ls_number_restraints 0
_refine_ls_restrained_S_all 1.009
_refine_ls_R_factor_all 0.0490
_refine_ls_R_factor_gt 0.0324
_refine_ls_shift/su_max 0.003
_refine_ls_shift/su_mean 0.000
_refine_ls_structure_factor_coef Fsqd
_refine_ls_weighting_details 'calc w=1/[\s^2^(Fo^2^)+(0.0197P)^2^+0.0000P] where P=(Fo^2^+2Fc^2^)/3'
_refine_ls_weighting_scheme calc
_refine_ls_wR_factor_gt 0.0570
_refine_ls_wR_factor_ref 0.0617
_reflns_number_gt 7022
_reflns_number_total 8925
_reflns_threshold_expression >2sigma(I)
_cod_data_source_file ic5b01988_si_002.cif
_cod_data_source_block U-Ag-2,6-DCPCA
_cod_original_sg_symbol_H-M P21/c
_cod_database_code 4346697

loop_
_symmetry_equiv_pos_as_xyz
'x, y, z'
'-x, y+1/2, -z+1/2'
'-x, -y, -z'
'x, -y-1/2, z-1/2'

loop_
_atom_site_label
_atom_site_type_symbol
_atom_site_fract_x
_atom_site_fract_y
_atom_site_fract_z
_atom_site_U_iso_or_equiv
_atom_site_adp_type
_atom_site_occupancy
_atom_site_symmetry_multiplicity
_atom_site_calc_flag
_atom_site_refinement_flags
U2 U 0.302729(7) -0.05064(2) 0.475631(10) 0.02059(6) Uani 1 1 d .
U1 U 0.195683(7) 0.48581(2) 0.531277(10) 0.02039(6) Uani 1 1 d .
Ag1 Ag 0.609483(19) -0.37731(7) 0.63848(3) 0.04741(15) Uani 1 1 d .
Ag2 Ag -0.109834(18) 0.81651(7) 0.35969(2) 0.04518(15) Uani 1 1 d .
Cl11 Cl 0.56836(7) -0.0086(2) 0.62161(12) 0.0751(7) Uani 1 1 d .
Cl8 Cl 0.31297(6) 1.34646(18) 0.75327(8) 0.0420(4) Uani 1 1 d .
Cl1 Cl 0.41132(6) 0.7971(2) 0.69484(8) 0.0456(4) Uani 1 1 d .
Cl4 Cl 0.08822(6) -0.36298(19) 0.31021(8) 0.0445(4) Uani 1 1 d .
Cl6 Cl 0.18610(6) -0.91317(18) 0.25411(7) 0.0408(4) Uani 1 1 d .
Cl3 Cl 0.03101(6) 0.2423(2) 0.27690(9) 0.0537(5) Uani 1 1 d .
Cl10 Cl -0.06814(6) 0.4460(2) 0.36822(10) 0.0552(5) Uani 1 1 d .
Cl7 Cl 0.35747(6) 0.7476(2) 0.82526(8) 0.0500(5) Uani 1 1 d .
Cl2 Cl 0.46844(6) 0.1916(2) 0.72618(9) 0.0539(5) Uani 1 1 d .
Cl9 Cl -0.01618(7) 1.05158(19) 0.40807(10) 0.0519(5) Uani 1 1 d .
Cl12 Cl 0.51532(7) -0.6141(2) 0.59638(10) 0.0552(5) Uani 1 1 d .
N1 N -0.03504(17) 0.7399(6) 0.3950(2) 0.0276(12) Uani 1 1 d .
N2 N 0.06611(18) -0.0527(6) 0.3008(2) 0.0343(13) Uani 1 1 d .
N3 N 0.33119(17) 1.0364(6) 0.7774(2) 0.0283(12) Uani 1 1 d .
N4 N 0.53439(17) -0.3018(6) 0.6035(2) 0.0311(12) Uani 1 1 d .
N5 N 0.43322(19) 0.4848(6) 0.7041(2) 0.0361(13) Uani 1 1 d .
O8 O 0.27220(14) 0.4059(5) 0.56718(19) 0.0322(10) Uani 1 1 d .
O2W O 0.6144(2) -0.3549(7) 0.5284(3) 0.0436(13) Uani 1 1 d .
O11 O 0.30637(14) 0.1918(5) 0.53734(19) 0.0346(11) Uani 1 1 d .
O9 O 0.19167(14) 0.2426(5) 0.46951(19) 0.0326(10) Uani 1 1 d .
O10 O 0.22639(14) 0.0289(5) 0.44023(19) 0.0294(10) Uani 1 1 d .
O5 O 0.22378(14) 0.7006(5) 0.60228(18) 0.0315(10) Uani 1 1 d .
O6 O 0.13028(13) 0.6761(5) 0.51949(19) 0.0334(10) Uani 1 1 d .
O7 O 0.11268(14) 0.4315(5) 0.47374(19) 0.0306(10) Uani 1 1 d .
O14 O 0.27434(14) -0.2651(5) 0.40392(18) 0.0317(10) Uani 1 1 d .
O12 O 0.36818(14) -0.2392(5) 0.48664(19) 0.0344(11) Uani 1 1 d .
O13 O 0.38602(14) 0.0055(5) 0.5310(2) 0.0334(10) Uani 1 1 d .
O1W O -0.11205(19) 0.9058(7) 0.4673(2) 0.0387(12) Uani 1 1 d .
Cl5 Cl 0.14236(6) -0.3137(2) 0.17917(8) 0.0456(4) Uani 1 1 d .
N6 N 0.16796(17) -0.6043(6) 0.2279(2) 0.0273(12) Uani 1 1 d .
O15 O 0.29908(16) -0.5219(5) 0.4338(2) 0.0409(12) Uani 1 1 d .
O3 O 0.29602(14) -0.1566(5) 0.54445(18) 0.0343(10) Uani 1 1 d .
O2 O 0.20269(14) 0.5919(5) 0.46221(18) 0.0331(10) Uani 1 1 d .
O4 O 0.31133(15) 0.0597(5) 0.40895(19) 0.0343(10) Uani 1 1 d .
O1 O 0.18636(14) 0.3755(5) 0.59822(18) 0.0345(10) Uani 1 1 d .
C1 C -0.0233(2) 0.5807(7) 0.3999(3) 0.0270(14) Uani 1 1 d .
C2 C 0.0198(2) 0.5217(7) 0.4273(3) 0.0307(15) Uani 1 1 d .
H2 H 0.0259 0.4090 0.4284 0.037 Uiso 1 1 calc R
C3 C 0.0536(2) 0.6333(6) 0.4530(3) 0.0222(13) Uani 1 1 d .
C4 C 0.0437(2) 0.8009(7) 0.4494(3) 0.0286(14) Uani 1 1 d .
H4 H 0.0662 0.8793 0.4667 0.034 Uiso 1 1 calc R
C5 C -0.0008(2) 0.8468(7) 0.4191(3) 0.0287(15) Uani 1 1 d .
C6 C 0.0743(2) 0.1057(8) 0.3172(3) 0.0319(15) Uani 1 1 d .
C7 C 0.1134(2) 0.1663(7) 0.3620(3) 0.0276(14) Uani 1 1 d .
H7 H 0.1166 0.2783 0.3723 0.033 Uiso 1 1 calc R
C8 C 0.1477(2) 0.0552(6) 0.3912(2) 0.0210(13) Uani 1 1 d .
C9 C 0.1408(2) -0.1114(7) 0.3746(3) 0.0260(14) Uani 1 1 d .
H9 H 0.1632 -0.1898 0.3927 0.031 Uiso 1 1 calc R
C10 C 0.0994(2) -0.1558(7) 0.3304(3) 0.0308(15) Uani 1 1 d .
C11 C 0.19199(19) 0.1126(7) 0.4379(3) 0.0223(13) Uani 1 1 d .
C12 C 0.1019(2) 0.5781(7) 0.4849(3) 0.0256(14) Uani 1 1 d .
C13 C 0.1957(2) -0.7053(6) 0.2721(3) 0.0227(13) Uani 1 1 d .
C14 C 0.2299(2) -0.6550(7) 0.3274(3) 0.0280(14) Uani 1 1 d .
H14 H 0.2483 -0.7311 0.3564 0.034 Uiso 1 1 calc R
C15 C 0.2359(2) -0.4853(7) 0.3382(3) 0.0230(13) Uani 1 1 d .
C16 C 0.2082(2) -0.3787(7) 0.2936(3) 0.0256(14) Uani 1 1 d .
H16 H 0.2111 -0.2650 0.2999 0.031 Uiso 1 1 calc R
C17 C 0.2730(2) -0.4228(7) 0.3983(3) 0.0261(14) Uani 1 1 d .
C18 C 0.3968(2) -0.1404(8) 0.5205(3) 0.0289(15) Uani 1 1 d .
C19 C 0.4451(2) -0.1976(7) 0.5502(3) 0.0258(14) Uani 1 1 d .
C20 C 0.4552(2) -0.3641(7) 0.5566(3) 0.0297(15) Uani 1 1 d .
H20 H 0.4324 -0.4433 0.5428 0.036 Uiso 1 1 calc R
C21 C 0.5000(2) -0.4092(7) 0.5842(3) 0.0308(15) Uani 1 1 d .
C22 C 0.5234(2) -0.1426(8) 0.5966(3) 0.0386(17) Uani 1 1 d .
C23 C 0.4798(2) -0.0845(7) 0.5714(3) 0.0349(16) Uani 1 1 d .
H23 H 0.4739 0.0284 0.5688 0.042 Uiso 1 1 calc R
C24 C 0.3237(2) 0.8750(7) 0.7660(3) 0.0280(14) Uani 1 1 d .
C25 C 0.3038(2) 1.1400(7) 0.7345(3) 0.0249(14) Uani 1 1 d .
C26 C 0.2693(2) 1.0884(7) 0.6794(3) 0.0239(13) Uani 1 1 d .
H26 H 0.2507 1.1650 0.6508 0.029 Uiso 1 1 calc R
C27 C 0.4249(2) 0.3273(8) 0.6877(3) 0.0317(15) Uani 1 1 d .
C28 C 0.3855(2) 0.2680(7) 0.6435(3) 0.0293(15) Uani 1 1 d .
H28 H 0.3820 0.1562 0.6330 0.035 Uiso 1 1 calc R
C29 C 0.3578(2) 0.5453(7) 0.6314(3) 0.0260(14) Uani 1 1 d .
H29 H 0.3351 0.6233 0.6141 0.031 Uiso 1 1 calc R
C30 C 0.4000(2) 0.5895(7) 0.6750(3) 0.0283(14) Uani 1 1 d .
C31 C 0.2251(2) 0.8596(7) 0.6074(3) 0.0258(14) Uani 1 1 d .
C32 C 0.2627(2) 0.9192(7) 0.6675(3) 0.0227(13) Uani 1 1 d .
O16 O 0.19948(16) 0.9588(5) 0.5719(2) 0.0389(11) Uani 1 1 d .
C34 C 0.2905(2) 0.8124(7) 0.7124(3) 0.0284(14) Uani 1 1 d .
H34 H 0.2867 0.6988 0.7065 0.034 Uiso 1 1 calc R
C35 C 0.3062(2) 0.3203(7) 0.5692(3) 0.0237(13) Uani 1 1 d .
C36 C 0.3513(2) 0.3801(7) 0.6152(3) 0.0232(13) Uani 1 1 d .
C51 C 0.1761(2) -0.4433(7) 0.2394(3) 0.0267(14) Uani 1 1 d .
H2WA H 0.613(4) -0.259(11) 0.520(5) 0.12(5) Uiso 1 1 d .
H2WB H 0.640(2) -0.392(8) 0.537(3) 0.04(2) Uiso 1 1 d .
H1WA H -0.133(2) 0.954(8) 0.462(3) 0.04(2) Uiso 1 1 d .
H1WB H -0.107(3) 0.812(11) 0.489(4) 0.11(4) Uiso 1 1 d .

loop_
_atom_site_aniso_label
_atom_site_aniso_U_11
_atom_site_aniso_U_22
_atom_site_aniso_U_33
_atom_site_aniso_U_23
_atom_site_aniso_U_13
_atom_site_aniso_U_12
U2 0.01333(13) 0.02150(13) 0.02426(13) -0.00143(9) 0.00175(9) 0.00248(9)
U1 0.01315(13) 0.02110(12) 0.02414(13) -0.00179(9) 0.00154(9) 0.00233(9)
Ag1 0.0259(3) 0.0586(4) 0.0460(3) 0.0064(2) -0.0065(2) 0.0119(3)
Ag2 0.0275(3) 0.0513(4) 0.0442(3) -0.0010(2) -0.0078(2) 0.0134(3)
Cl11 0.0231(13) 0.0473(13) 0.131(2) 0.0027(11) -0.0116(12) -0.0110(9)
Cl8 0.0523(13) 0.0275(9) 0.0429(10) -0.0097(7) 0.0093(8) -0.0097(8)
Cl1 0.0383(12) 0.0335(10) 0.0605(12) -0.0103(8) 0.0082(9) -0.0103(8)
Cl4 0.0393(12) 0.0325(10) 0.0560(11) -0.0101(7) 0.0060(9) -0.0113(8)
Cl6 0.0561(13) 0.0264(9) 0.0350(9) -0.0040(7) 0.0066(8) -0.0114(8)
Cl3 0.0302(12) 0.0522(12) 0.0584(12) 0.0013(8) -0.0168(9) 0.0149(9)
Cl10 0.0219(11) 0.0435(11) 0.0841(14) -0.0040(9) -0.0078(9) -0.0100(8)
Cl7 0.0378(12) 0.0505(12) 0.0484(11) 0.0162(8) -0.0065(8) 0.0120(9)
Cl2 0.0298(12) 0.0548(12) 0.0592(12) 0.0022(8) -0.0132(9) 0.0129(9)
Cl9 0.0376(12) 0.0264(10) 0.0844(14) 0.0051(8) 0.0078(10) 0.0094(8)
Cl12 0.0399(13) 0.0347(11) 0.0867(14) 0.0085(9) 0.0129(10) 0.0121(9)
N1 0.015(3) 0.039(3) 0.024(3) 0.001(2) -0.001(2) 0.005(2)
N2 0.020(3) 0.038(3) 0.039(3) -0.004(2) 0.000(2) -0.004(3)
N3 0.014(3) 0.040(3) 0.027(3) -0.004(2) 0.000(2) -0.001(2)
N4 0.015(3) 0.040(3) 0.035(3) -0.002(2) 0.002(2) 0.001(3)
N5 0.028(4) 0.038(3) 0.034(3) -0.002(2) -0.002(3) -0.001(3)
O8 0.021(3) 0.028(2) 0.042(3) -0.0104(18) 0.002(2) 0.011(2)
O2W 0.033(4) 0.039(4) 0.060(3) -0.001(2) 0.016(3) 0.002(3)
O11 0.021(3) 0.030(3) 0.045(3) -0.0126(19) -0.002(2) 0.0038(19)
O9 0.022(3) 0.028(3) 0.040(3) -0.0144(19) -0.0028(19) 0.0042(19)
O10 0.015(3) 0.031(2) 0.037(2) -0.0068(17) 0.0008(19) 0.0046(19)
O5 0.021(3) 0.031(3) 0.037(3) -0.0101(18) 0.0004(19) -0.0038(19)
O6 0.010(3) 0.032(3) 0.051(3) -0.0138(19) -0.001(2) -0.0022(19)
O7 0.019(3) 0.025(2) 0.042(3) -0.0063(18) 0.0019(19) 0.0045(19)
O14 0.025(3) 0.028(3) 0.036(2) -0.0111(18) 0.0007(19) -0.0020(19)
O12 0.016(3) 0.034(3) 0.047(3) -0.0088(19) 0.000(2) 0.005(2)
O13 0.016(3) 0.032(3) 0.046(3) -0.0058(19) 0.001(2) 0.006(2)
O1W 0.031(4) 0.034(3) 0.049(3) -0.001(2) 0.009(2) 0.001(3)
Cl5 0.0377(12) 0.0412(10) 0.0457(10) 0.0084(7) -0.0056(8) 0.0135(8)
N6 0.025(3) 0.028(3) 0.026(3) -0.001(2) 0.004(2) -0.005(2)
O15 0.031(3) 0.036(3) 0.041(3) 0.000(2) -0.010(2) 0.006(2)
O3 0.028(3) 0.040(3) 0.033(2) 0.0051(18) 0.005(2) 0.007(2)
O2 0.026(3) 0.037(3) 0.036(3) 0.0056(18) 0.010(2) 0.004(2)
O4 0.033(3) 0.033(3) 0.037(3) 0.0040(18) 0.009(2) 0.003(2)
O1 0.029(3) 0.041(3) 0.031(2) -0.0003(18) 0.005(2) 0.001(2)
C1 0.011(4) 0.035(4) 0.031(4) 0.000(3) 0.001(3) -0.004(3)
C2 0.020(4) 0.028(4) 0.041(4) -0.003(3) 0.004(3) 0.001(3)
C3 0.015(4) 0.022(3) 0.028(3) -0.003(2) 0.005(3) 0.002(3)
C4 0.015(4) 0.027(4) 0.038(4) -0.004(3) 0.000(3) -0.002(3)
C5 0.026(4) 0.024(4) 0.034(4) -0.003(3) 0.006(3) 0.003(3)
C6 0.020(4) 0.043(4) 0.024(3) -0.001(3) -0.006(3) 0.005(3)
C7 0.022(4) 0.031(4) 0.029(3) -0.003(3) 0.004(3) 0.004(3)
C8 0.020(4) 0.023(3) 0.017(3) -0.004(2) 0.002(3) -0.001(3)
C9 0.023(4) 0.030(4) 0.025(3) 0.002(2) 0.007(3) 0.001(3)
C10 0.033(4) 0.028(4) 0.033(4) -0.005(3) 0.012(3) -0.006(3)
C11 0.012(4) 0.027(4) 0.024(3) 0.002(2) -0.002(2) 0.000(3)
C12 0.024(4) 0.023(4) 0.031(4) 0.001(3) 0.010(3) 0.005(3)
C13 0.028(4) 0.018(3) 0.025(3) -0.002(2) 0.011(3) -0.004(3)
C14 0.030(4) 0.027(4) 0.023(3) -0.001(2) 0.003(3) -0.001(3)
C15 0.016(4) 0.028(4) 0.027(3) -0.001(2) 0.009(3) 0.002(3)
C16 0.024(4) 0.020(3) 0.029(4) -0.003(2) 0.004(3) -0.001(3)
C17 0.017(4) 0.033(4) 0.027(3) -0.005(3) 0.005(3) -0.002(3)
C18 0.017(4) 0.039(4) 0.026(3) 0.001(3) -0.001(3) 0.000(3)
C19 0.012(4) 0.035(4) 0.027(3) 0.000(3) 0.002(3) 0.005(3)
C20 0.019(4) 0.031(4) 0.040(4) 0.002(3) 0.010(3) 0.004(3)
C21 0.027(4) 0.026(4) 0.036(4) 0.004(3) 0.005(3) 0.008(3)
C22 0.018(4) 0.041(5) 0.051(4) 0.005(3) 0.003(3) -0.002(3)
C23 0.019(4) 0.026(4) 0.055(4) -0.003(3) 0.004(3) 0.006(3)
C24 0.022(4) 0.029(4) 0.031(4) 0.005(3) 0.004(3) 0.004(3)
C25 0.017(4) 0.028(4) 0.029(3) -0.004(3) 0.006(3) -0.001(3)
C26 0.019(4) 0.027(4) 0.023(3) 0.002(2) 0.002(3) 0.001(3)
C27 0.020(4) 0.040(4) 0.029(4) 0.004(3) -0.002(3) 0.007(3)
C28 0.019(4) 0.030(4) 0.034(4) -0.008(3) 0.001(3) -0.002(3)
C29 0.022(4) 0.026(4) 0.027(3) -0.001(2) 0.003(3) 0.005(3)
C30 0.029(4) 0.026(4) 0.028(3) -0.005(3) 0.005(3) -0.008(3)
C31 0.019(4) 0.030(4) 0.029(4) -0.009(3) 0.009(3) -0.005(3)
C32 0.017(4) 0.021(3) 0.031(3) -0.002(2) 0.008(3) -0.002(3)
O16 0.034(3) 0.033(3) 0.040(3) 0.000(2) -0.004(2) 0.002(2)
C34 0.024(4) 0.020(3) 0.038(4) -0.001(3) 0.004(3) 0.002(3)
C35 0.024(4) 0.019(3) 0.025(3) 0.005(2) 0.004(3) 0.003(3)
C36 0.014(4) 0.031(4) 0.024(3) -0.005(2) 0.003(3) 0.003(3)
C51 0.020(4) 0.029(4) 0.029(3) 0.006(3) 0.005(3) 0.003(3)

loop_
_atom_type_symbol
_atom_type_description
_atom_type_scat_dispersion_real
_atom_type_scat_dispersion_imag
_atom_type_scat_source
C C 0.0033 0.0016 'International Tables Vol C Tables 4.2.6.8 and 6.1.1.4'
H H 0.0000 0.0000 'International Tables Vol C Tables 4.2.6.8 and 6.1.1.4'
N N 0.0061 0.0033 'International Tables Vol C Tables 4.2.6.8 and 6.1.1.4'
O O 0.0106 0.0060 'International Tables Vol C Tables 4.2.6.8 and 6.1.1.4'
Cl Cl 0.1484 0.1585 'International Tables Vol C Tables 4.2.6.8 and 6.1.1.4'
Ag Ag -0.8971 1.1015 'International Tables Vol C Tables 4.2.6.8 and 6.1.1.4'
U U -9.6767 9.6646 'International Tables Vol C Tables 4.2.6.8 and 6.1.1.4'

loop_
_geom_angle_atom_site_label_1
_geom_angle_atom_site_label_2
_geom_angle_atom_site_label_3
_geom_angle
_geom_angle_site_symmetry_1
_geom_angle_site_symmetry_3
O3 U2 O4 177.67(19) . .
O3 U2 O14 93.28(16) . .
O4 U2 O14 88.74(16) . .
O3 U2 O10 92.11(17) . .
O4 U2 O10 89.34(17) . .
O14 U2 O10 81.47(14) . .
O3 U2 O11 87.03(17) . .
O4 U2 O11 91.44(16) . .
O14 U2 O11 161.07(14) . .
O10 U2 O11 79.60(13) . .
O3 U2 O12 85.42(16) . .
O4 U2 O12 94.01(16) . .
O14 U2 O12 74.57(14) . .
O10 U2 O12 155.71(13) . .
O11 U2 O12 124.27(13) . .
O3 U2 O13 93.79(17) . .
O4 U2 O13 84.09(17) . .
O14 U2 O13 124.96(14) . .
O10 U2 O13 152.42(13) . .
O11 U2 O13 73.84(13) . .
O12 U2 O13 51.79(12) . .
O3 U2 C18 88.06(18) . .
O4 U2 C18 90.44(18) . .
O14 U2 C18 99.89(16) . .
O10 U2 C18 178.61(16) . .
O11 U2 C18 99.04(16) . .
O12 U2 C18 25.67(14) . .
O13 U2 C18 26.20(14) . .
O2 U1 O1 177.42(19) . .
O2 U1 O5 93.01(16) . .
O1 U1 O5 89.05(16) . .
O2 U1 O9 87.11(16) . .
O1 U1 O9 91.43(16) . .
O5 U1 O9 161.51(14) . .
O2 U1 O8 92.05(17) . .
O1 U1 O8 89.79(17) . .
O5 U1 O8 81.59(14) . .
O9 U1 O8 79.92(13) . .
O2 U1 O6 85.18(16) . .
O1 U1 O6 93.88(16) . .
O5 U1 O6 74.33(13) . .
O9 U1 O6 124.05(13) . .
O8 U1 O6 155.57(13) . .
O2 U1 O7 92.89(16) . .
O1 U1 O7 84.64(16) . .
O5 U1 O7 125.16(13) . .
O9 U1 O7 73.27(13) . .
O8 U1 O7 152.43(13) . .
O6 U1 O7 51.99(12) . .
O2 U1 C12 87.52(17) . .
O1 U1 C12 90.59(18) . .
O5 U1 C12 99.69(15) . .
O9 U1 C12 98.79(15) . .
O8 U1 C12 178.67(14) . .
O6 U1 C12 25.64(13) . .
O7 U1 C12 26.41(13) . .
N3 Ag1 N4 147.36(17) 2_636 .
N3 Ag1 O2W 121.11(19) 2_636 .
N4 Ag1 O2W 91.41(19) . .
N6 Ag2 N1 145.32(16) 2_565 .
N6 Ag2 O1W 116.48(19) 2_565 .
N1 Ag2 O1W 95.18(18) . .
C1 N1 C5 115.3(5) . .
C1 N1 Ag2 120.8(4) . .
C5 N1 Ag2 123.5(4) . .
C10 N2 C6 115.2(5) . .
C25 N3 C24 117.1(5) . .
C25 N3 Ag1 122.7(4) . 2_666
C24 N3 Ag1 120.1(4) . 2_666
C22 N4 C21 116.3(5) . .
C22 N4 Ag1 119.6(4) . .
C21 N4 Ag1 123.9(4) . .
C27 N5 C30 115.6(5) . .
C35 O8 U1 156.9(4) . .
C35 O11 U2 177.2(4) . .
C11 O9 U1 176.7(4) . .
C11 O10 U2 157.8(4) . .
C31 O5 U1 144.0(4) . .
C12 O6 U1 94.0(3) . .
C12 O7 U1 91.9(3) . .
C17 O14 U2 144.1(4) . .
C18 O12 U2 94.3(4) . .
C18 O13 U2 92.1(3) . .
C51 N6 C13 115.2(5) . .
C51 N6 Ag2 119.1(4) . 2_535
C13 N6 Ag2 125.6(4) . 2_535
N1 C1 C2 125.3(6) . .
N1 C1 Cl10 114.3(4) . .
C2 C1 Cl10 120.4(5) . .
C3 C2 C1 117.8(6) . .
C2 C3 C4 119.8(6) . .
C2 C3 C12 121.1(5) . .
C4 C3 C12 119.1(5) . .
C5 C4 C3 117.5(5) . .
N1 C5 C4 124.2(5) . .
N1 C5 Cl9 114.5(5) . .
C4 C5 Cl9 121.2(5) . .
N2 C6 C7 125.3(6) . .
N2 C6 Cl3 115.3(4) . .
C7 C6 Cl3 119.3(5) . .
C6 C7 C8 117.8(5) . .
C7 C8 C9 118.7(5) . .
C7 C8 C11 121.0(5) . .
C9 C8 C11 120.3(5) . .
C10 C9 C8 117.4(5) . .
N2 C10 C9 125.6(5) . .
N2 C10 Cl4 115.1(5) . .
C9 C10 Cl4 119.3(5) . .
O9 C11 O10 125.6(5) . .
O9 C11 C8 117.3(5) . .
O10 C11 C8 117.0(5) . .
O6 C12 O7 121.8(6) . .
O6 C12 C3 119.9(5) . .
O7 C12 C3 118.2(5) . .
O6 C12 U1 60.4(3) . .
O7 C12 U1 61.7(3) . .
C3 C12 U1 173.2(4) . .
N6 C13 C14 125.0(5) . .
N6 C13 Cl6 114.3(4) . .
C14 C13 Cl6 120.6(4) . .
C13 C14 C15 117.3(5) . .
C16 C15 C14 119.0(5) . .
C16 C15 C17 121.3(5) . .
C14 C15 C17 119.7(5) . .
C15 C16 C51 118.4(5) . .
O15 C17 O14 126.9(6) . .
O15 C17 C15 119.0(5) . .
O14 C17 C15 114.0(5) . .
O12 C18 O13 121.4(6) . .
O12 C18 C19 118.9(6) . .
O13 C18 C19 119.7(5) . .
O12 C18 U2 60.0(3) . .
O13 C18 U2 61.7(3) . .
C19 C18 U2 173.8(4) . .
C23 C19 C20 119.2(6) . .
C23 C19 C18 120.4(5) . .
C20 C19 C18 120.4(5) . .
C21 C20 C19 117.9(6) . .
N4 C21 C20 124.0(6) . .
N4 C21 Cl12 115.1(5) . .
C20 C21 Cl12 120.9(5) . .
N4 C22 C23 124.3(6) . .
N4 C22 Cl11 115.0(5) . .
C23 C22 Cl11 120.7(5) . .
C22 C23 C19 118.3(6) . .
N3 C24 C34 123.6(5) . .
N3 C24 Cl7 115.2(4) . .
C34 C24 Cl7 121.1(5) . .
N3 C25 C26 123.3(5) . .
N3 C25 Cl8 115.5(4) . .
C26 C25 Cl8 121.2(5) . .
C25 C26 C32 118.7(5) . .
N5 C27 C28 125.1(6) . .
N5 C27 Cl2 115.1(5) . .
C28 C27 Cl2 119.8(5) . .
C27 C28 C36 117.8(5) . .
C36 C29 C30 116.6(5) . .
N5 C30 C29 125.2(5) . .
N5 C30 Cl1 115.8(5) . .
C29 C30 Cl1 119.0(5) . .
O16 C31 O5 127.7(6) . .
O16 C31 C32 119.7(5) . .
O5 C31 C32 112.5(5) . .
C34 C32 C26 117.9(5) . .
C34 C32 C31 122.4(5) . .
C26 C32 C31 119.7(5) . .
C32 C34 C24 119.3(5) . .
O11 C35 O8 126.1(6) . .
O11 C35 C36 117.4(5) . .
O8 C35 C36 116.4(5) . .
C29 C36 C28 119.6(5) . .
C29 C36 C35 120.3(5) . .
C28 C36 C35 120.0(5) . .
N6 C51 C16 124.9(5) . .
N6 C51 Cl5 114.9(4) . .
C16 C51 Cl5 120.1(4) . .

loop_
_geom_bond_atom_site_label_1
_geom_bond_atom_site_label_2
_geom_bond_distance
_geom_bond_site_symmetry_2
U2 O3 1.750(4) .
U2 O4 1.751(4) .
U2 O14 2.292(4) .
U2 O10 2.336(4) .
U2 O11 2.337(4) .
U2 O12 2.486(4) .
U2 O13 2.521(4) .
U2 C18 2.862(6) .
U1 O2 1.759(4) .
U1 O1 1.765(4) .
U1 O5 2.284(4) .
U1 O9 2.342(4) .
U1 O8 2.342(4) .
U1 O6 2.491(4) .
U1 O7 2.518(4) .
U1 C12 2.859(6) .
Ag1 N3 2.238(5) 2_636
Ag1 N4 2.292(5) .
Ag1 O2W 2.376(5) .
Ag2 N6 2.241(5) 2_565
Ag2 N1 2.286(5) .
Ag2 O1W 2.401(5) .
Cl11 C22 1.714(7) .
Cl8 C25 1.720(6) .
Cl1 C30 1.740(6) .
Cl4 C10 1.738(6) .
Cl6 C13 1.729(5) .
Cl3 C6 1.742(6) .
Cl10 C1 1.729(6) .
Cl7 C24 1.707(6) .
Cl2 C27 1.735(6) .
Cl9 C5 1.720(6) .
Cl12 C21 1.721(6) .
N1 C1 1.334(7) .
N1 C5 1.341(7) .
N2 C10 1.324(8) .
N2 C6 1.331(7) .
N3 C25 1.330(7) .
N3 C24 1.335(7) .
N3 Ag1 2.238(5) 2_666
N4 C22 1.329(7) .
N4 C21 1.337(7) .
N5 C27 1.325(7) .
N5 C30 1.327(8) .
O8 C35 1.248(6) .
O11 C35 1.239(6) .
O9 C11 1.247(6) .
O10 C11 1.248(6) .
O5 C31 1.291(6) .
O6 C12 1.240(7) .
O7 C12 1.272(6) .
O14 C17 1.282(6) .
O12 C18 1.243(7) .
O13 C18 1.264(7) .
Cl5 C51 1.728(6) .
N6 C51 1.335(7) .
N6 C13 1.335(7) .
N6 Ag2 2.241(5) 2_535
O15 C17 1.219(7) .
C1 C2 1.364(8) .
C2 C3 1.362(8) .
C3 C4 1.387(7) .
C3 C12 1.506(8) .
C4 C5 1.377(8) .
C6 C7 1.377(8) .
C7 C8 1.384(8) .
C8 C9 1.393(7) .
C8 C11 1.494(7) .
C9 C10 1.381(8) .
C13 C14 1.374(8) .
C14 C15 1.395(7) .
C15 C16 1.367(7) .
C15 C17 1.512(8) .
C16 C51 1.368(8) .
C18 C19 1.504(8) .
C19 C23 1.376(8) .
C19 C20 1.380(7) .
C20 C21 1.377(8) .
C22 C23 1.369(9) .
C24 C34 1.372(8) .
C25 C26 1.380(8) .
C26 C32 1.395(7) .
C27 C28 1.373(8) .
C28 C36 1.382(8) .
C29 C36 1.380(7) .
C29 C30 1.395(8) .
C31 O16 1.211(7) .
C31 C32 1.515(8) .
C32 C34 1.372(8) .
C35 C36 1.513(8) .
